data_1575817
loop_
_publ_author_name
'Pradhan, Chandini'
'Dubey, Shivansh'
'Samal, Pragnya Paramita'
'Krishnamurty, Sailaja'
'Punji, Benudhar'

_publ_section_title
;
 syn-Selective hydrosilylation and hydroboration of alkynes at room
 temperature catalyzed by a phosphine-free (NNN)Fe(ii) complex
;
_journal_issue 22
_journal_name_full 'Catalysis Science &amp; Technology'
_journal_page_first 6716
_journal_page_last 6725
_journal_paper_doi 10.1039/D5CY00766F
_journal_volume 15
_journal_year 2025
_chemical_formula_sum 'C30 H26 Br4 Fe2 N6'
_chemical_formula_weight 901.91
_space_group_crystal_system monoclinic
_space_group_IT_number 14
_space_group_name_Hall '-P 2ybc'
_space_group_name_H-M_alt 'P 1 21/c 1'
_atom_sites_solution_hydrogens geom
_audit_block_doi 10.5517/ccdc.csd.cc2nqg40
_audit_creation_method SHELXL-2019/1
_audit_update_record
;
2025-06-15 deposited with the CCDC.	2025-09-15 downloaded from the CCDC.
;
_cell_angle_alpha 90
_cell_angle_beta 102.416(11)
_cell_angle_gamma 90
_cell_formula_units_Z 4
_cell_length_a 14.985(7)
_cell_length_b 11.002(5)
_cell_length_c 20.120(9)
_cell_measurement_temperature 273(2)
_cell_volume 3240(3)
_computing_structure_refinement 'SHELXL-2019/1 (Sheldrick, 2019)'
_diffrn_ambient_temperature 273(2)
_diffrn_measured_fraction_theta_full 0.971
_diffrn_measured_fraction_theta_max 0.971
_diffrn_radiation_type MoK\a
_diffrn_radiation_wavelength 0.71073
_diffrn_reflns_av_R_equivalents 0.1532
_diffrn_reflns_av_unetI/netI 0.2423
_diffrn_reflns_Laue_measured_fraction_full 0.971
_diffrn_reflns_Laue_measured_fraction_max 0.971
_diffrn_reflns_limit_h_max 17
_diffrn_reflns_limit_h_min -17
_diffrn_reflns_limit_k_max 12
_diffrn_reflns_limit_k_min -13
_diffrn_reflns_limit_l_max 14
_diffrn_reflns_limit_l_min -23
_diffrn_reflns_number 13273
_diffrn_reflns_point_group_measured_fraction_full 0.971
_diffrn_reflns_point_group_measured_fraction_max 0.971
_diffrn_reflns_theta_full 25.000
_diffrn_reflns_theta_max 25.000
_diffrn_reflns_theta_min 1.391
_exptl_absorpt_coefficient_mu 5.860
_exptl_crystal_density_diffrn 1.849
_exptl_crystal_F_000 1760
_refine_diff_density_max 1.400
_refine_diff_density_min -1.058
_refine_diff_density_rms 0.193
_refine_ls_extinction_method none
_refine_ls_goodness_of_fit_ref 1.021
_refine_ls_hydrogen_treatment constr
_refine_ls_matrix_type full
_refine_ls_number_parameters 351
_refine_ls_number_reflns 5536
_refine_ls_number_restraints 426
_refine_ls_restrained_S_all 1.007
_refine_ls_R_factor_all 0.2209
_refine_ls_R_factor_gt 0.0896
_refine_ls_shift/su_max 0.000
_refine_ls_shift/su_mean 0.000
_refine_ls_structure_factor_coef Fsqd
_refine_ls_weighting_details 'w=1/[\s^2^(Fo^2^)+(0.0828P)^2^+16.4065P] where P=(Fo^2^+2Fc^2^)/3'
_refine_ls_weighting_scheme calc
_refine_ls_wR_factor_gt 0.1901
_refine_ls_wR_factor_ref 0.2476
_reflns_Friedel_coverage 0.000
_reflns_number_gt 2400
_reflns_number_total 5536
_reflns_threshold_expression 'I > 2\s(I)'
_cod_data_source_file d5cy00766f2.cif
_cod_data_source_block try_a
_cod_depositor_comments 'Adding full bibliography for 1575817.cif.'
_cod_original_cell_volume 3239(3)
_cod_original_sg_symbol_H-M 'P 21/c'
_cod_database_code 1575817
_shelx_shelxl_version_number 2019/1
_shelx_space_group_comment
;
The symmetry employed for this shelxl refinement is uniquely defined
by the following loop, which should always be used as a source of
symmetry information in preference to the above space-group names.
They are only intended as comments.
;

loop_
_space_group_symop_operation_xyz
'x, y, z'
'-x, y+1/2, -z+1/2'
'-x, -y, -z'
'x, -y-1/2, z-1/2'

loop_
_atom_site_label
_atom_site_type_symbol
_atom_site_fract_x
_atom_site_fract_y
_atom_site_fract_z
_atom_site_U_iso_or_equiv
_atom_site_adp_type
_atom_site_occupancy
_atom_site_site_symmetry_order
_atom_site_calc_flag
_atom_site_refinement_flags_posn
_atom_site_refinement_flags_adp
_atom_site_refinement_flags_occupancy
_atom_site_disorder_assembly
_atom_site_disorder_group
Br2 Br 0.1576(7) 0.4784(15) 0.5726(9) 0.059(3) Uani 0.76(6) 1 d D . P A 1
Br3 Br 0.32766(11) 0.2455(2) 0.67787(9) 0.0540(7) Uani 1 1 d . . . . .
Br4 Br 0.18004(10) 0.40458(18) 0.76945(8) 0.0364(5) Uani 1 1 d . . . . .
Fe1 Fe 0.14894(14) 0.3005(2) 0.64681(11) 0.0335(7) Uani 1 1 d D . . . .
Fe2 Fe 0.34445(15) 0.3010(2) 0.80797(11) 0.0369(7) Uani 1 1 d D . . . .
Br1 Br 0.30335(18) 0.0946(2) 0.84160(13) 0.0646(10) Uani 0.892(5) 1 d D . P B 1
N1 N 0.0003(8) 0.3046(12) 0.6398(6) 0.030(3) Uani 1 1 d . . . . .
N2 N 0.1193(8) 0.1283(13) 0.6985(6) 0.037(3) Uani 1 1 d . . . . .
H2' H 0.171531 0.113211 0.736269 0.044 Uiso 1 1 calc R U . . .
C11 C 0.1106(7) -0.0489(9) 0.5396(6) 0.057(4) Uani 1 1 d G . . . .
C12 C 0.1171(7) -0.0260(11) 0.4729(6) 0.069(5) Uani 1 1 d G . . . .
H12 H 0.112030 -0.089598 0.441847 0.083 Uiso 1 1 calc R U . . .
C13 C 0.1311(7) 0.0919(13) 0.4526(4) 0.063(5) Uani 1 1 d G . . . .
H13 H 0.135477 0.107233 0.407903 0.075 Uiso 1 1 calc R U . . .
C14 C 0.1387(7) 0.1870(10) 0.4990(5) 0.060(4) Uani 1 1 d G . . . .
H14 H 0.148072 0.265856 0.485344 0.072 Uiso 1 1 calc R U . . .
N3 N 0.1322(6) 0.1641(10) 0.5657(5) 0.045(3) Uani 1 1 d G . . . .
C15 C 0.1181(6) 0.0461(11) 0.5860(4) 0.045(3) Uani 1 1 d G . . . .
N4 N 0.4933(5) 0.2748(12) 0.8248(5) 0.053(4) Uani 1 1 d G . . . .
C20 C 0.5420(8) 0.3648(10) 0.7995(5) 0.053(4) Uani 1 1 d G . . . .
C19 C 0.6360(8) 0.3541(12) 0.8068(6) 0.078(6) Uani 1 1 d G . . . .
H19 H 0.668562 0.414321 0.789874 0.094 Uiso 1 1 calc R U . . .
C18 C 0.6814(5) 0.2533(15) 0.8395(7) 0.092(7) Uani 1 1 d G . . . .
H18 H 0.744332 0.246069 0.844366 0.110 Uiso 1 1 calc R U . . .
C17 C 0.6328(8) 0.1632(12) 0.8648(6) 0.078(6) Uani 1 1 d G . . . .
H17 H 0.663153 0.095780 0.886648 0.094 Uiso 1 1 calc R U . . .
C16 C 0.5387(8) 0.1740(11) 0.8575(6) 0.067(5) Uani 1 1 d G . . . .
H16 H 0.506204 0.113742 0.874438 0.080 Uiso 1 1 calc R U . . .
N5 N 0.4008(9) 0.4779(14) 0.7866(6) 0.046(3) Uani 1 1 d . . . . .
H5 H 0.357484 0.514086 0.748302 0.055 Uiso 1 1 calc R U . . .
N6 N 0.3647(8) 0.3937(14) 0.9066(6) 0.039(3) Uani 1 1 d . . . . .
C1 C -0.0597(9) 0.3759(16) 0.6004(8) 0.036(4) Uani 1 1 d . . . . .
H1 H -0.038718 0.430560 0.571915 0.043 Uiso 1 1 calc R U . . .
C2 C -0.1515(10) 0.3731(18) 0.5995(9) 0.046(5) Uani 1 1 d . . . . .
H2 H -0.191285 0.424626 0.570677 0.056 Uiso 1 1 calc R U . . .
C3 C -0.1832(11) 0.2971(19) 0.6396(10) 0.054(5) Uani 1 1 d . . . . .
H3 H -0.245243 0.296914 0.639770 0.065 Uiso 1 1 calc R U . . .
C4 C -0.1246(10) 0.2169(17) 0.6816(9) 0.044(4) Uani 1 1 d . . . . .
H4 H -0.146636 0.160023 0.708308 0.053 Uiso 1 1 calc R U . . .
C5 C -0.0298(10) 0.2257(15) 0.6820(7) 0.030(3) Uani 1 1 d . . . . .
C6 C 0.0396(10) 0.1484(17) 0.7281(8) 0.038(4) Uani 1 1 d . . . . .
H6A H 0.058516 0.188218 0.771921 0.046 Uiso 1 1 calc R U . . .
H6B H 0.012451 0.070872 0.735367 0.046 Uiso 1 1 calc R U . . .
C7 C 0.1118(11) 0.0233(19) 0.6522(9) 0.046(4) Uani 1 1 d . . . . .
C8 C 0.0906(12) -0.093(2) 0.6728(10) 0.057(4) Uani 1 1 d . . . . .
H8 H 0.081869 -0.103115 0.716871 0.069 Uiso 1 1 calc R U . . .
C9 C 0.0821(16) -0.194(2) 0.6314(12) 0.089(7) Uani 1 1 d . . . . .
H9 H 0.070032 -0.271180 0.645862 0.107 Uiso 1 1 calc R U . . .
C10 C 0.0930(10) -0.170(2) 0.5667(10) 0.061(4) Uani 1 1 d . . . . .
H10 H 0.089040 -0.235459 0.537058 0.073 Uiso 1 1 calc R U . . .
C29 C 0.3487(11) 0.344(2) 0.9628(8) 0.050(4) Uani 1 1 d . . . . .
H29 H 0.331736 0.263045 0.964224 0.060 Uiso 1 1 calc R U . . .
C28 C 0.3587(10) 0.421(2) 1.0218(8) 0.048(4) Uani 1 1 d . . . . .
H28 H 0.350799 0.387559 1.062552 0.058 Uiso 1 1 calc R U . . .
C27 C 0.3784(12) 0.536(2) 1.0202(9) 0.058(5) Uani 1 1 d . . . . .
H27 H 0.381492 0.583910 1.058877 0.070 Uiso 1 1 calc R U . . .
C26 C 0.3947(7) 0.5882(12) 0.9613(4) 0.046(4) Uani 1 1 d G . . . .
C25 C 0.4206(7) 0.7091(11) 0.9589(5) 0.062(5) Uani 1 1 d G . . . .
H25 H 0.424759 0.758546 0.996920 0.074 Uiso 1 1 calc R U . . .
C24 C 0.4402(8) 0.7562(9) 0.8995(6) 0.065(5) Uani 1 1 d G . . . .
H24 H 0.457542 0.837169 0.897868 0.078 Uiso 1 1 calc R U . . .
C23 C 0.4339(8) 0.6824(11) 0.8426(5) 0.062(5) Uani 1 1 d G . . . .
H23 H 0.447086 0.713922 0.802939 0.075 Uiso 1 1 calc R U . . .
C22 C 0.4080(7) 0.5615(11) 0.8451(4) 0.041(4) Uani 1 1 d G . . . .
C30 C 0.3884(7) 0.5143(9) 0.9045(6) 0.039(3) Uani 1 1 d G . . . .
C21 C 0.4887(12) 0.465(2) 0.7656(10) 0.069(5) Uani 1 1 d . . . . .
H21A H 0.477121 0.451792 0.716770 0.082 Uiso 1 1 calc R U . . .
H21B H 0.523443 0.539331 0.775666 0.082 Uiso 1 1 calc R U . . .
Br1A Br 0.2468(15) 0.139(2) 0.8604(11) 0.0646(10) Uani 0.108(5) 1 d D . P B 2
Br2A Br 0.152(2) 0.503(2) 0.5895(17) 0.059(3) Uani 0.24(6) 1 d D . P A 2

loop_
_atom_site_aniso_label
_atom_site_aniso_U_11
_atom_site_aniso_U_22
_atom_site_aniso_U_33
_atom_site_aniso_U_23
_atom_site_aniso_U_13
_atom_site_aniso_U_12
Br2 0.0498(17) 0.081(4) 0.040(4) 0.019(4) -0.002(3) -0.023(2)
Br3 0.0212(8) 0.0926(18) 0.0444(11) -0.0334(11) -0.0016(8) 0.0094(10)
Br4 0.0265(9) 0.0490(13) 0.0317(9) -0.0145(9) 0.0018(7) 0.0005(9)
Fe1 0.0221(12) 0.0514(19) 0.0254(13) -0.0051(12) 0.0013(10) -0.0003(12)
Fe2 0.0296(13) 0.0450(18) 0.0301(13) -0.0029(12) -0.0067(11) -0.0015(13)
Br1 0.0546(18) 0.0521(19) 0.0759(17) 0.0173(14) -0.0108(14) -0.0146(14)
N1 0.023(5) 0.032(6) 0.031(6) -0.008(5) -0.003(4) -0.002(4)
N2 0.023(5) 0.049(7) 0.032(5) -0.011(4) -0.006(4) 0.003(4)
C11 0.014(8) 0.089(8) 0.064(7) -0.041(5) -0.004(6) 0.002(6)
C12 0.022(9) 0.113(10) 0.068(7) -0.040(6) 0.001(7) 0.001(8)
C13 0.021(9) 0.116(10) 0.050(7) -0.040(6) 0.005(7) -0.002(8)
C14 0.033(9) 0.107(10) 0.036(6) -0.023(6) -0.004(6) 0.006(8)
N3 0.021(6) 0.077(7) 0.033(5) -0.020(4) -0.006(5) 0.008(5)
C15 0.010(7) 0.074(7) 0.045(5) -0.022(4) -0.010(5) 0.013(5)
N4 0.034(6) 0.075(8) 0.043(7) -0.021(5) -0.008(5) -0.002(5)
C20 0.047(6) 0.077(9) 0.032(8) -0.040(6) 0.000(5) -0.008(5)
C19 0.046(7) 0.105(12) 0.079(13) -0.037(9) 0.002(7) -0.008(6)
C18 0.052(9) 0.113(13) 0.099(15) -0.033(10) -0.010(8) -0.003(7)
C17 0.043(7) 0.101(12) 0.076(12) -0.039(9) -0.020(7) 0.004(7)
C16 0.048(7) 0.086(10) 0.054(10) -0.022(8) -0.017(7) 0.007(6)
N5 0.042(6) 0.063(7) 0.032(5) -0.004(5) 0.006(5) -0.009(5)
N6 0.024(6) 0.057(6) 0.033(5) 0.000(4) 0.001(4) -0.004(5)
C1 0.019(5) 0.042(9) 0.044(8) 0.003(7) -0.002(5) 0.001(5)
C2 0.014(6) 0.056(11) 0.063(10) 0.014(8) -0.005(5) 0.007(6)
C3 0.027(6) 0.062(11) 0.075(11) 0.012(9) 0.010(6) 0.005(6)
C4 0.028(5) 0.041(10) 0.060(9) 0.001(8) 0.003(5) -0.004(5)
C5 0.025(5) 0.032(8) 0.029(7) -0.009(5) -0.001(4) -0.003(5)
C6 0.032(6) 0.039(8) 0.039(7) -0.007(6) -0.001(5) 0.002(5)
C7 0.025(8) 0.061(7) 0.046(6) -0.023(5) -0.008(5) 0.008(6)
C8 0.051(11) 0.061(7) 0.053(8) -0.016(6) -0.007(7) 0.010(7)
C9 0.101(18) 0.082(9) 0.086(9) -0.040(7) 0.025(10) -0.008(9)
C10 0.017(8) 0.085(9) 0.076(8) -0.037(6) 0.000(7) 0.012(7)
C29 0.035(9) 0.078(9) 0.036(6) 0.005(5) 0.004(6) -0.009(7)
C28 0.020(8) 0.086(9) 0.034(7) 0.001(6) -0.007(6) 0.007(8)
C27 0.039(10) 0.086(9) 0.048(7) -0.007(6) 0.006(7) 0.005(8)
C26 0.015(8) 0.075(7) 0.042(6) -0.009(5) -0.005(5) 0.005(6)
C25 0.040(10) 0.083(8) 0.054(8) -0.010(6) -0.010(7) -0.008(7)
C24 0.052(11) 0.080(9) 0.057(8) -0.011(6) -0.001(8) -0.004(8)
C23 0.072(13) 0.065(8) 0.052(8) -0.005(6) 0.015(8) -0.019(7)
C22 0.024(8) 0.059(7) 0.035(5) -0.001(5) -0.001(5) -0.005(6)
C30 0.017(8) 0.060(6) 0.036(5) 0.000(4) 0.000(5) -0.003(5)
C21 0.052(7) 0.092(10) 0.066(10) -0.013(7) 0.020(7) -0.006(6)
Br1A 0.0546(18) 0.0521(19) 0.0759(17) 0.0173(14) -0.0108(14) -0.0146(14)
Br2A 0.0498(17) 0.081(4) 0.040(4) 0.019(4) -0.002(3) -0.023(2)

loop_
_atom_type_symbol
_atom_type_description
_atom_type_scat_dispersion_real
_atom_type_scat_dispersion_imag
_atom_type_scat_source
C C 0.0033 0.0016 'International Tables Vol C Tables 4.2.6.8 and 6.1.1.4'
H H 0.0000 0.0000 'International Tables Vol C Tables 4.2.6.8 and 6.1.1.4'
Br Br -0.2901 2.4595 'International Tables Vol C Tables 4.2.6.8 and 6.1.1.4'
Fe Fe 0.3463 0.8444 'International Tables Vol C Tables 4.2.6.8 and 6.1.1.4'
N N 0.0061 0.0033 'International Tables Vol C Tables 4.2.6.8 and 6.1.1.4'

loop_
_geom_angle_atom_site_label_1
_geom_angle_atom_site_label_2
_geom_angle_atom_site_label_3
_geom_angle
_geom_angle_site_symmetry_1
_geom_angle_site_symmetry_3
_geom_angle_publ_flag
Fe2 Br3 Fe1 93.23(9) . . ?
Fe1 Br4 Fe2 92.97(9) . . ?
N3 Fe1 N1 90.8(4) . . ?
N3 Fe1 N2 76.4(5) . . ?
N1 Fe1 N2 75.5(5) . . ?
N3 Fe1 Br2 96.0(7) . . ?
N1 Fe1 Br2 97.4(4) . . ?
N2 Fe1 Br2 169.4(5) . . ?
N3 Fe1 Br2A 106.1(9) . . ?
N1 Fe1 Br2A 94.0(8) . . ?
N2 Fe1 Br2A 169.3(8) . . ?
N3 Fe1 Br4 162.1(3) . . ?
N1 Fe1 Br4 91.3(3) . . ?
N2 Fe1 Br4 86.9(3) . . ?
Br2 Fe1 Br4 101.3(6) . . ?
Br2A Fe1 Br4 91.5(9) . . ?
N3 Fe1 Br3 88.2(2) . . ?
N1 Fe1 Br3 164.6(4) . . ?
N2 Fe1 Br3 89.4(3) . . ?
Br2 Fe1 Br3 98.0(3) . . ?
Br2A Fe1 Br3 101.0(7) . . ?
Br4 Fe1 Br3 85.09(8) . . ?
N6 Fe2 N5 77.4(5) . . ?
N6 Fe2 N4 89.0(4) . . ?
N5 Fe2 N4 74.1(5) . . ?
N6 Fe2 Br1 99.9(4) . . ?
N5 Fe2 Br1 171.7(4) . . ?
N4 Fe2 Br1 98.1(4) . . ?
N6 Fe2 Br3 165.3(4) . . ?
N5 Fe2 Br3 88.3(3) . . ?
N4 Fe2 Br3 90.0(3) . . ?
Br1 Fe2 Br3 94.72(12) . . ?
N6 Fe2 Br1A 86.2(7) . . ?
N5 Fe2 Br1A 159.4(7) . . ?
N4 Fe2 Br1A 118.4(7) . . ?
Br3 Fe2 Br1A 107.1(5) . . ?
N6 Fe2 Br4 90.2(3) . . ?
N5 Fe2 Br4 86.3(4) . . ?
N4 Fe2 Br4 160.1(4) . . ?
Br1 Fe2 Br4 101.63(11) . . ?
Br3 Fe2 Br4 85.75(8) . . ?
Br1A Fe2 Br4 81.4(6) . . ?
C1 N1 C5 118.8(13) . . ?
C1 N1 Fe1 126.7(11) . . ?
C5 N1 Fe1 114.5(10) . . ?
C6 N2 C7 114.8(13) . . ?
C6 N2 Fe1 108.7(10) . . ?
C7 N2 Fe1 111.3(11) . . ?
C6 N2 H2' 107.3 . . ?
C7 N2 H2' 107.3 . . ?
Fe1 N2 H2' 107.3 . . ?
C12 C11 C15 120.0 . . ?
C12 C11 C10 124.9(11) . . ?
C15 C11 C10 115.1(11) . . ?
C13 C12 C11 120.0 . . ?
C13 C12 H12 120.0 . . ?
C11 C12 H12 120.0 . . ?
C12 C13 C14 120.0 . . ?
C12 C13 H13 120.0 . . ?
C14 C13 H13 120.0 . . ?
N3 C14 C13 120.0 . . ?
N3 C14 H14 120.0 . . ?
C13 C14 H14 120.0 . . ?
C15 N3 C14 120.0 . . ?
C15 N3 Fe1 114.9(6) . . ?
C14 N3 Fe1 125.1(6) . . ?
C7 C15 N3 120.1(12) . . ?
C7 C15 C11 119.9(12) . . ?
N3 C15 C11 120.0 . . ?
C20 N4 C16 120.0 . . ?
C20 N4 Fe2 116.4(7) . . ?
C16 N4 Fe2 123.6(7) . . ?
N4 C20 C19 120.0 . . ?
N4 C20 C21 115.9(12) . . ?
C19 C20 C21 124.1(12) . . ?
C18 C19 C20 120.0 . . ?
C18 C19 H19 120.0 . . ?
C20 C19 H19 120.0 . . ?
C19 C18 C17 120.0 . . ?
C19 C18 H18 120.0 . . ?
C17 C18 H18 120.0 . . ?
C16 C17 C18 120.0 . . ?
C16 C17 H17 120.0 . . ?
C18 C17 H17 120.0 . . ?
C17 C16 N4 120.0 . . ?
C17 C16 H16 120.0 . . ?
N4 C16 H16 120.0 . . ?
C21 N5 C22 111.9(13) . . ?
C21 N5 Fe2 111.9(13) . . ?
C22 N5 Fe2 111.1(8) . . ?
C21 N5 H5 107.2 . . ?
C22 N5 H5 107.2 . . ?
Fe2 N5 H5 107.2 . . ?
C29 N6 C30 121.3(15) . . ?
C29 N6 Fe2 124.6(13) . . ?
C30 N6 Fe2 114.0(9) . . ?
N1 C1 C2 123.0(16) . . ?
N1 C1 H1 118.5 . . ?
C2 C1 H1 118.5 . . ?
C3 C2 C1 119.9(17) . . ?
C3 C2 H2 120.0 . . ?
C1 C2 H2 120.0 . . ?
C2 C3 C4 120.6(16) . . ?
C2 C3 H3 119.7 . . ?
C4 C3 H3 119.7 . . ?
C3 C4 C5 117.3(16) . . ?
C3 C4 H4 121.4 . . ?
C5 C4 H4 121.4 . . ?
N1 C5 C4 120.4(15) . . ?
N1 C5 C6 118.0(13) . . ?
C4 C5 C6 121.6(15) . . ?
N2 C6 C5 110.7(13) . . ?
N2 C6 H6A 109.5 . . ?
C5 C6 H6A 109.5 . . ?
N2 C6 H6B 109.5 . . ?
C5 C6 H6B 109.5 . . ?
H6A C6 H6B 108.1 . . ?
C15 C7 C8 121.2(16) . . ?
C15 C7 N2 117.2(17) . . ?
C8 C7 N2 121.4(16) . . ?
C9 C8 C7 124(2) . . ?
C9 C8 H8 118.2 . . ?
C7 C8 H8 118.2 . . ?
C10 C9 C8 114(2) . . ?
C10 C9 H9 123.0 . . ?
C8 C9 H9 123.0 . . ?
C9 C10 C11 126.0(19) . . ?
C9 C10 H10 117.0 . . ?
C11 C10 H10 117.0 . . ?
N6 C29 C28 117.2(19) . . ?
N6 C29 H29 121.4 . . ?
C28 C29 H29 121.4 . . ?
C27 C28 C29 122.5(19) . . ?
C27 C28 H28 118.8 . . ?
C29 C28 H28 118.8 . . ?
C28 C27 C26 120.3(19) . . ?
C28 C27 H27 119.9 . . ?
C26 C27 H27 119.9 . . ?
C27 C26 C25 121.8(13) . . ?
C27 C26 C30 118.1(13) . . ?
C25 C26 C30 120.0 . . ?
C24 C25 C26 120.0 . . ?
C24 C25 H25 120.0 . . ?
C26 C25 H25 120.0 . . ?
C23 C24 C25 120.0 . . ?
C23 C24 H24 120.0 . . ?
C25 C24 H24 120.0 . . ?
C22 C23 C24 120.0 . . ?
C22 C23 H23 120.0 . . ?
C24 C23 H23 120.0 . . ?
C23 C22 C30 120.0 . . ?
C23 C22 N5 122.7(10) . . ?
C30 C22 N5 117.3(10) . . ?
N6 C30 C22 119.3(10) . . ?
N6 C30 C26 120.6(10) . . ?
C22 C30 C26 120.0 . . ?
C20 C21 N5 112.1(16) . . ?
C20 C21 H21A 109.2 . . ?
N5 C21 H21A 109.2 . . ?
C20 C21 H21B 109.2 . . ?
N5 C21 H21B 109.2 . . ?
H21A C21 H21B 107.9 . . ?

loop_
_geom_bond_atom_site_label_1
_geom_bond_atom_site_label_2
_geom_bond_distance
_geom_bond_site_symmetry_2
_geom_bond_publ_flag
Br2 Fe1 2.482(5) . ?
Br3 Fe2 2.647(3) . ?
Br3 Fe1 2.685(3) . ?
Br4 Fe1 2.669(3) . ?
Br4 Fe2 2.674(3) . ?
Fe1 N3 2.192(8) . ?
Fe1 N1 2.202(12) . ?
Fe1 N2 2.251(15) . ?
Fe1 Br2A 2.517(15) . ?
Fe2 N6 2.194(13) . ?
Fe2 N5 2.200(15) . ?
Fe2 N4 2.202(8) . ?
Fe2 Br1 2.484(4) . ?
Fe2 Br1A 2.667(15) . ?
N1 C1 1.322(18) . ?
N1 C5 1.357(19) . ?
N2 C6 1.461(18) . ?
N2 C7 1.47(2) . ?
N2 H2' 0.9800 . ?
C11 C12 1.3900 . ?
C11 C15 1.3900 . ?
C11 C10 1.48(2) . ?
C12 C13 1.3900 . ?
C12 H12 0.9300 . ?
C13 C14 1.3900 . ?
C13 H13 0.9300 . ?
C14 N3 1.3900 . ?
C14 H14 0.9300 . ?
N3 C15 1.3900 . ?
C15 C7 1.378(19) . ?
N4 C20 1.3900 . ?
N4 C16 1.3900 . ?
C20 C19 1.3900 . ?
C20 C21 1.44(2) . ?
C19 C18 1.3900 . ?
C19 H19 0.9300 . ?
C18 C17 1.3900 . ?
C18 H18 0.9300 . ?
C17 C16 1.3900 . ?
C17 H17 0.9300 . ?
C16 H16 0.9300 . ?
N5 C21 1.47(2) . ?
N5 C22 1.479(15) . ?
N5 H5 0.9800 . ?
N6 C29 1.32(2) . ?
N6 C30 1.378(16) . ?
C1 C2 1.37(2) . ?
C1 H1 0.9300 . ?
C2 C3 1.32(2) . ?
C2 H2 0.9300 . ?
C3 C4 1.39(2) . ?
C3 H3 0.9300 . ?
C4 C5 1.42(2) . ?
C4 H4 0.9300 . ?
C5 C6 1.50(2) . ?
C6 H6A 0.9700 . ?
C6 H6B 0.9700 . ?
C7 C8 1.41(3) . ?
C8 C9 1.37(3) . ?
C8 H8 0.9300 . ?
C9 C10 1.37(3) . ?
C9 H9 0.9300 . ?
C10 H10 0.9300 . ?
C29 C28 1.44(2) . ?
C29 H29 0.9300 . ?
C28 C27 1.30(3) . ?
C28 H28 0.9300 . ?
C27 C26 1.38(2) . ?
C27 H27 0.9300 . ?
C26 C25 1.3900 . ?
C26 C30 1.3900 . ?
C25 C24 1.3900 . ?
C25 H25 0.9300 . ?
C24 C23 1.3900 . ?
C24 H24 0.9300 . ?
C23 C22 1.3900 . ?
C23 H23 0.9300 . ?
C22 C30 1.3900 . ?
C21 H21A 0.9700 . ?
C21 H21B 0.9700 . ?

loop_
_geom_torsion_atom_site_label_1
_geom_torsion_atom_site_label_2
_geom_torsion_atom_site_label_3
_geom_torsion_atom_site_label_4
_geom_torsion
_geom_torsion_site_symmetry_1
_geom_torsion_site_symmetry_2
_geom_torsion_site_symmetry_3
_geom_torsion_site_symmetry_4
_geom_torsion_publ_flag
C15 C11 C12 C13 0.0 . . . . ?
C10 C11 C12 C13 178.1(12) . . . . ?
C11 C12 C13 C14 0.0 . . . . ?
C12 C13 C14 N3 0.0 . . . . ?
C13 C14 N3 C15 0.0 . . . . ?
C13 C14 N3 Fe1 176.9(6) . . . . ?
C14 N3 C15 C7 179.9(11) . . . . ?
Fe1 N3 C15 C7 2.7(11) . . . . ?
C14 N3 C15 C11 0.0 . . . . ?
Fe1 N3 C15 C11 -177.2(6) . . . . ?
C12 C11 C15 C7 -179.9(11) . . . . ?
C10 C11 C15 C7 1.8(12) . . . . ?
C12 C11 C15 N3 0.0 . . . . ?
C10 C11 C15 N3 -178.3(11) . . . . ?
C16 N4 C20 C19 0.0 . . . . ?
Fe2 N4 C20 C19 -178.7(7) . . . . ?
C16 N4 C20 C21 179.0(13) . . . . ?
Fe2 N4 C20 C21 0.3(12) . . . . ?
N4 C20 C19 C18 0.0 . . . . ?
C21 C20 C19 C18 -179.0(14) . . . . ?
C20 C19 C18 C17 0.0 . . . . ?
C19 C18 C17 C16 0.0 . . . . ?
C18 C17 C16 N4 0.0 . . . . ?
C20 N4 C16 C17 0.0 . . . . ?
Fe2 N4 C16 C17 178.6(7) . . . . ?
C5 N1 C1 C2 -1(2) . . . . ?
Fe1 N1 C1 C2 -179.6(12) . . . . ?
N1 C1 C2 C3 0(3) . . . . ?
C1 C2 C3 C4 -2(3) . . . . ?
C2 C3 C4 C5 3(3) . . . . ?
C1 N1 C5 C4 2(2) . . . . ?
Fe1 N1 C5 C4 -178.5(12) . . . . ?
C1 N1 C5 C6 -178.0(14) . . . . ?
Fe1 N1 C5 C6 1.0(18) . . . . ?
C3 C4 C5 N1 -4(2) . . . . ?
C3 C4 C5 C6 176.7(17) . . . . ?
C7 N2 C6 C5 -87.1(18) . . . . ?
Fe1 N2 C6 C5 38.2(15) . . . . ?
N1 C5 C6 N2 -27(2) . . . . ?
C4 C5 C6 N2 152.2(15) . . . . ?
N3 C15 C7 C8 175.0(12) . . . . ?
C11 C15 C7 C8 -5.1(19) . . . . ?
N3 C15 C7 N2 0.8(17) . . . . ?
C11 C15 C7 N2 -179.3(9) . . . . ?
C6 N2 C7 C15 120.2(15) . . . . ?
Fe1 N2 C7 C15 -3.7(16) . . . . ?
C6 N2 C7 C8 -54(2) . . . . ?
Fe1 N2 C7 C8 -177.9(13) . . . . ?
C15 C7 C8 C9 5(3) . . . . ?
N2 C7 C8 C9 179.4(18) . . . . ?
C7 C8 C9 C10 -2(3) . . . . ?
C8 C9 C10 C11 -1(3) . . . . ?
C12 C11 C10 C9 -176.8(16) . . . . ?
C15 C11 C10 C9 1(2) . . . . ?
C30 N6 C29 C28 -1(2) . . . . ?
Fe2 N6 C29 C28 -175.2(10) . . . . ?
N6 C29 C28 C27 3(3) . . . . ?
C29 C28 C27 C26 -3(3) . . . . ?
C28 C27 C26 C25 -176.5(13) . . . . ?
C28 C27 C26 C30 1(2) . . . . ?
C27 C26 C25 C24 177.1(13) . . . . ?
C30 C26 C25 C24 0.0 . . . . ?
C26 C25 C24 C23 0.0 . . . . ?
C25 C24 C23 C22 0.0 . . . . ?
C24 C23 C22 C30 0.0 . . . . ?
C24 C23 C22 N5 -179.5(11) . . . . ?
C21 N5 C22 C23 59.9(16) . . . . ?
Fe2 N5 C22 C23 -174.1(5) . . . . ?
C21 N5 C22 C30 -119.5(13) . . . . ?
Fe2 N5 C22 C30 6.4(11) . . . . ?
C29 N6 C30 C22 177.5(11) . . . . ?
Fe2 N6 C30 C22 -7.8(11) . . . . ?
C29 N6 C30 C26 -1.1(17) . . . . ?
Fe2 N6 C30 C26 173.6(5) . . . . ?
C23 C22 C30 N6 -178.6(10) . . . . ?
N5 C22 C30 N6 0.8(12) . . . . ?
C23 C22 C30 C26 0.0 . . . . ?
N5 C22 C30 C26 179.5(11) . . . . ?
C27 C26 C30 N6 1.4(13) . . . . ?
C25 C26 C30 N6 178.6(11) . . . . ?
C27 C26 C30 C22 -177.3(12) . . . . ?
C25 C26 C30 C22 0.0 . . . . ?
N4 C20 C21 N5 22(2) . . . . ?
C19 C20 C21 N5 -158.6(11) . . . . ?
C22 N5 C21 C20 91.2(18) . . . . ?
Fe2 N5 C21 C20 -34.2(18) . . . . ?
